data_4130119
loop_
_publ_author_name
'Shevlin, Michael'
'Friedfeld, Max R.'
'Sheng, Huaming'
'Pierson, Nicholas A.'
'Hoyt, Jordan M.'
'Campeau, Louis-Charles'
'Chirik, Paul J.'

_publ_section_title
;
 Nickel-Catalyzed Asymmetric Alkene Hydrogenation of \a,\b-Unsaturated
 Esters: High-Throughput Experimentation-Enabled Reaction Discovery,
 Optimization, and Mechanistic Elucidation.
;
_journal_issue 10
_journal_name_full 'Journal of the American Chemical Society'
_journal_page_first 3562
_journal_page_last 3569
_journal_paper_doi 10.1021/jacs.6b00519
_journal_volume 138
_journal_year 2016
_chemical_absolute_configuration ad
_chemical_formula_sum 'C34 H44 F2 Ni O4 P2'
_chemical_formula_weight 675.34
_space_group_crystal_system orthorhombic
_space_group_IT_number 19
_space_group_name_Hall 'P 2ac 2ab'
_space_group_name_H-M_alt 'P 21 21 21'
_atom_sites_solution_hydrogens geom
_audit_creation_method SHELXL-2014
_cell_angle_alpha 90.000(5)
_cell_angle_beta 90.000(5)
_cell_angle_gamma 90.000(5)
_cell_formula_units_Z 4
_cell_length_a 14.283(5)
_cell_length_b 14.834(5)
_cell_length_c 16.192(5)
_cell_measurement_reflns_used 9801
_cell_measurement_temperature 100(2)
_cell_measurement_theta_max 39.43
_cell_measurement_theta_min 2.75
_cell_volume 3431(2)
_computing_cell_refinement 'Bruker SAINT'
_computing_data_collection 'Bruker APEX2'
_computing_data_reduction 'Bruker SAINT'
_computing_molecular_graphics 'Bruker SHELXTL'
_computing_publication_material 'Bruker SHELXTL'
_computing_structure_refinement 'SHELXL-2014 (Sheldrick 2014)'
_computing_structure_solution 'SHELXS-97 (Sheldrick 2008)'
_diffrn_ambient_temperature 100(2)
_diffrn_measured_fraction_theta_full 0.999
_diffrn_measured_fraction_theta_max 0.998
_diffrn_measurement_device_type 'Bruker APEX-II CCD'
_diffrn_measurement_method '\f and \w scans'
_diffrn_radiation_type MoK\a
_diffrn_radiation_wavelength 0.71073
_diffrn_reflns_av_R_equivalents 0.0461
_diffrn_reflns_av_unetI/netI 0.0540
_diffrn_reflns_Laue_measured_fraction_full 0.999
_diffrn_reflns_Laue_measured_fraction_max 0.998
_diffrn_reflns_limit_h_max 25
_diffrn_reflns_limit_h_min -25
_diffrn_reflns_limit_k_max 26
_diffrn_reflns_limit_k_min -26
_diffrn_reflns_limit_l_max 28
_diffrn_reflns_limit_l_min -28
_diffrn_reflns_number 82559
_diffrn_reflns_point_group_measured_fraction_full 1.000
_diffrn_reflns_point_group_measured_fraction_max 0.998
_diffrn_reflns_theta_full 25.242
_diffrn_reflns_theta_max 39.499
_diffrn_reflns_theta_min 2.345
_exptl_absorpt_coefficient_mu 0.704
_exptl_absorpt_correction_T_max 0.7477
_exptl_absorpt_correction_T_min 0.6604
_exptl_absorpt_correction_type multi-scan
_exptl_absorpt_process_details 'SADABS v2014/5 BRUKER ASX'
_exptl_crystal_colour orange
_exptl_crystal_density_diffrn 1.308
_exptl_crystal_description octahedron
_exptl_crystal_F_000 1424
_exptl_crystal_size_max 0.841
_exptl_crystal_size_mid 0.457
_exptl_crystal_size_min 0.245
_refine_diff_density_max 1.363
_refine_diff_density_min -0.653
_refine_diff_density_rms 0.096
_refine_ls_abs_structure_details
;
 Refined as an inversion twin.
;
_refine_ls_abs_structure_Flack 0.000(9)
_refine_ls_extinction_method none
_refine_ls_goodness_of_fit_ref 1.034
_refine_ls_hydrogen_treatment constr
_refine_ls_matrix_type full
_refine_ls_number_parameters 395
_refine_ls_number_reflns 20539
_refine_ls_number_restraints 0
_refine_ls_restrained_S_all 1.034
_refine_ls_R_factor_all 0.0678
_refine_ls_R_factor_gt 0.0460
_refine_ls_shift/su_max 0.022
_refine_ls_shift/su_mean 0.000
_refine_ls_structure_factor_coef Fsqd
_refine_ls_weighting_details 'w=1/[\s^2^(Fo^2^)+(0.0651P)^2^+0.1912P] where P=(Fo^2^+2Fc^2^)/3'
_refine_ls_weighting_scheme calc
_refine_ls_wR_factor_gt 0.1101
_refine_ls_wR_factor_ref 0.1207
_reflns_Friedel_coverage 0.850
_reflns_Friedel_fraction_full 1.000
_reflns_Friedel_fraction_max 0.998
_reflns_number_gt 16155
_reflns_number_total 20539
_reflns_threshold_expression 'I > 2\s(I)'
_cod_data_source_file ja6b00519_si_001.cif
_cod_data_source_block shelx
_cod_database_code 4130119
_shelx_space_group_comment
;
The symmetry employed for this shelxl refinement is uniquely defined
by the following loop, which should always be used as a source of
symmetry information in preference to the above space-group names.
They are only intended as comments.
;
_shelxl_version_number 2014-3

loop_
_space_group_symop_operation_xyz
'x, y, z'
'-x+1/2, -y, z+1/2'
'x+1/2, -y+1/2, -z'
'-x, y+1/2, -z+1/2'

loop_
_atom_site_label
_atom_site_type_symbol
_atom_site_fract_x
_atom_site_fract_y
_atom_site_fract_z
_atom_site_U_iso_or_equiv
_atom_site_adp_type
_atom_site_occupancy
_atom_site_site_symmetry_order
_atom_site_calc_flag
_atom_site_refinement_flags_posn
_atom_site_refinement_flags_adp
C1 C 0.95327(13) 0.70014(13) -0.18104(12) 0.0162(3) Uani 1 1 d . .
C1S C 0.6443(2) 0.8631(2) -0.43391(19) 0.0410(6) Uani 1 1 d . .
H1S H 0.6083 0.8786 -0.4812 0.049 Uiso 1 1 calc R U
C2 C 0.91278(13) 0.72666(12) -0.10635(11) 0.0158(3) Uani 1 1 d . .
C2S C 0.7275(3) 0.8161(3) -0.4410(2) 0.0487(8) Uani 1 1 d . .
H2S H 0.7501 0.8004 -0.4943 0.058 Uiso 1 1 calc R U
C3 C 0.83194(14) 0.68395(14) -0.07740(12) 0.0184(3) Uani 1 1 d . .
H3 H 0.8044 0.7018 -0.0266 0.022 Uiso 1 1 calc R U
C3S C 0.7781(3) 0.7917(3) -0.3719(3) 0.0609(11) Uani 1 1 d . .
H3S H 0.8341 0.7578 -0.3779 0.073 Uiso 1 1 calc R U
C4 C 0.79232(14) 0.61504(14) -0.12395(15) 0.0210(3) Uani 1 1 d . .
H4 H 0.7382 0.5848 -0.1041 0.025 Uiso 1 1 calc R U
C4S C 0.7474(3) 0.8166(3) -0.2940(3) 0.0626(11) Uani 1 1 d . .
H4S H 0.7824 0.7997 -0.2465 0.075 Uiso 1 1 calc R U
C5 C 0.83137(15) 0.58985(14) -0.19958(14) 0.0220(4) Uani 1 1 d . .
H5 H 0.8026 0.5440 -0.2317 0.026 Uiso 1 1 calc R U
C5S C 0.6659(3) 0.8659(3) -0.2854(2) 0.0516(8) Uani 1 1 d . .
H5S H 0.6448 0.8853 -0.2326 0.062 Uiso 1 1 calc R U
C6 C 0.91190(14) 0.63170(14) -0.22771(13) 0.0209(3) Uani 1 1 d . .
H6 H 0.9390 0.6139 -0.2787 0.025 Uiso 1 1 calc R U
C6S C 0.6161(3) 0.8862(2) -0.3565(2) 0.0448(7) Uani 1 1 d . .
C7 C 1.0118(3) 0.8920(2) -0.3272(2) 0.0449(7) Uani 1 1 d . .
H7A H 1.0600 0.9320 -0.3047 0.067 Uiso 1 1 calc R U
H7B H 0.9530 0.9012 -0.2971 0.067 Uiso 1 1 calc R U
H7C H 1.0023 0.9056 -0.3858 0.067 Uiso 1 1 calc R U
C7S C 0.4719(3) 0.6142(3) -0.3831(4) 0.0707(13) Uani 1 1 d . .
C8 C 1.04300(18) 0.79433(18) -0.31785(14) 0.0280(4) Uani 1 1 d . .
H8 H 0.9924 0.7557 -0.3418 0.034 Uiso 1 1 calc R U
C8S C 0.4557(3) 0.5447(3) -0.4375(3) 0.0656(12) Uani 1 1 d . .
H8S H 0.3940 0.5307 -0.4550 0.079 Uiso 1 1 calc R U
C9 C 1.1337(2) 0.7683(2) -0.36024(17) 0.0404(7) Uani 1 1 d . .
H9A H 1.1255 0.7676 -0.4210 0.049 Uiso 1 1 calc R U
H9B H 1.1841 0.8114 -0.3461 0.049 Uiso 1 1 calc R U
C9S C 0.5312(3) 0.4958(2) -0.4660(2) 0.0466(7) Uani 1 1 d . .
H9S H 0.5214 0.4467 -0.5027 0.056 Uiso 1 1 calc R U
C10 C 1.1571(2) 0.6755(2) -0.32885(19) 0.0428(7) Uani 1 1 d . .
H10A H 1.2204 0.6578 -0.3478 0.051 Uiso 1 1 calc R U
H10B H 1.1115 0.6312 -0.3506 0.051 Uiso 1 1 calc R U
C10S C 0.6198(2) 0.5177(2) -0.4416(2) 0.0421(7) Uani 1 1 d . .
H10S H 0.6717 0.4847 -0.4625 0.050 Uiso 1 1 calc R U
C11 C 1.15367(16) 0.67643(17) -0.23242(17) 0.0290(5) Uani 1 1 d . .
H11 H 1.2138 0.7034 -0.2127 0.035 Uiso 1 1 calc R U
C11S C 0.6342(3) 0.5863(3) -0.3875(2) 0.0473(7) Uani 1 1 d . .
H11S H 0.6961 0.6001 -0.3702 0.057 Uiso 1 1 calc R U
C12 C 1.1438(2) 0.58551(19) -0.1914(3) 0.0439(8) Uani 1 1 d . .
H12A H 1.0859 0.5566 -0.2102 0.066 Uiso 1 1 calc R U
H12B H 1.1416 0.5933 -0.1314 0.066 Uiso 1 1 calc R U
H12C H 1.1974 0.5476 -0.2061 0.066 Uiso 1 1 calc R U
C12S C 0.5604(3) 0.6363(3) -0.3572(3) 0.0598(10) Uani 1 1 d . .
H12S H 0.5705 0.6845 -0.3197 0.072 Uiso 1 1 calc R U
C13 C 1.0868(2) 0.7481(2) 0.07606(19) 0.0416(7) Uani 1 1 d . .
H13A H 1.1286 0.8000 0.0694 0.062 Uiso 1 1 calc R U
H13B H 1.1066 0.6995 0.0390 0.062 Uiso 1 1 calc R U
H13C H 1.0892 0.7270 0.1333 0.062 Uiso 1 1 calc R U
C14 C 0.98800(16) 0.77572(16) 0.05512(13) 0.0239(4) Uani 1 1 d . .
H14 H 0.9470 0.7216 0.0622 0.029 Uiso 1 1 calc R U
C15 C 0.9475(2) 0.8515(2) 0.10831(14) 0.0364(6) Uani 1 1 d . .
H15A H 0.9307 0.8284 0.1637 0.044 Uiso 1 1 calc R U
H15B H 0.9940 0.9005 0.1150 0.044 Uiso 1 1 calc R U
C16 C 0.8609(2) 0.88621(18) 0.06389(17) 0.0337(6) Uani 1 1 d . .
H16A H 0.8371 0.9413 0.0913 0.040 Uiso 1 1 calc R U
H16B H 0.8109 0.8400 0.0647 0.040 Uiso 1 1 calc R U
C17 C 0.88985(15) 0.90734(14) -0.02584(15) 0.0227(4) Uani 1 1 d . .
H17 H 0.9265 0.9648 -0.0243 0.027 Uiso 1 1 calc R U
C18 C 0.81030(18) 0.92156(18) -0.0867(2) 0.0344(5) Uani 1 1 d . .
H18A H 0.7699 0.8682 -0.0872 0.052 Uiso 1 1 calc R U
H18B H 0.8361 0.9313 -0.1421 0.052 Uiso 1 1 calc R U
H18C H 0.7736 0.9744 -0.0702 0.052 Uiso 1 1 calc R U
C19 C 1.27301(13) 0.86388(15) -0.17378(12) 0.0182(3) Uani 1 1 d . .
C20 C 1.35215(16) 0.88752(19) -0.23174(16) 0.0287(5) Uani 1 1 d . .
H20A H 1.4118 0.8845 -0.2019 0.043 Uiso 1 1 calc R U
H20B H 1.3429 0.9487 -0.2531 0.043 Uiso 1 1 calc R U
H20C H 1.3531 0.8447 -0.2778 0.043 Uiso 1 1 calc R U
C21 C 1.09959(15) 1.02627(13) -0.04171(12) 0.0192(3) Uani 1 1 d . .
C22 C 1.1407(2) 1.08903(17) 0.02251(16) 0.0307(5) Uani 1 1 d . .
H22A H 1.2092 1.0865 0.0199 0.046 Uiso 1 1 calc R U
H22B H 1.1198 1.0704 0.0776 0.046 Uiso 1 1 calc R U
H22C H 1.1197 1.1508 0.0117 0.046 Uiso 1 1 calc R U
O1 O 1.19281(10) 0.89877(10) -0.19160(9) 0.0179(2) Uani 1 1 d . .
O2 O 1.28601(11) 0.81151(11) -0.11581(10) 0.0240(3) Uani 1 1 d . .
O3 O 1.12685(11) 0.94378(10) -0.03568(9) 0.0192(3) Uani 1 1 d . .
O4 O 1.04413(13) 1.05487(12) -0.09384(11) 0.0280(3) Uani 1 1 d . .
P1 P 1.05982(3) 0.75821(3) -0.20934(3) 0.01594(9) Uani 1 1 d . .
P2 P 0.97318(3) 0.81658(3) -0.05187(3) 0.01457(8) Uani 1 1 d . .
Ni1 Ni 1.09313(2) 0.85965(2) -0.12051(2) 0.01400(5) Uani 1 1 d . .
F1S F 0.5381(2) 0.9326(2) -0.3453(2) 0.0838(9) Uani 1 1 d . .
F2S F 0.3990(3) 0.6630(4) -0.3552(4) 0.158(2) Uani 1 1 d . .

loop_
_atom_site_aniso_label
_atom_site_aniso_U_11
_atom_site_aniso_U_22
_atom_site_aniso_U_33
_atom_site_aniso_U_23
_atom_site_aniso_U_13
_atom_site_aniso_U_12
C1 0.0143(7) 0.0181(7) 0.0161(7) -0.0028(6) -0.0007(6) -0.0006(6)
C1S 0.0528(17) 0.0332(12) 0.0370(13) 0.0057(11) -0.0130(12) 0.0000(13)
C2 0.0135(6) 0.0168(7) 0.0170(7) -0.0013(5) 0.0004(6) -0.0006(6)
C2S 0.0461(17) 0.0511(18) 0.0490(18) -0.0068(15) -0.0132(15) -0.0010(15)
C3 0.0155(7) 0.0204(8) 0.0193(8) -0.0014(6) 0.0015(6) -0.0021(6)
C3S 0.0499(19) 0.071(2) 0.062(2) -0.013(2) -0.0261(19) 0.0072(18)
C4 0.0155(7) 0.0210(8) 0.0265(9) -0.0021(7) -0.0001(7) -0.0041(6)
C4S 0.070(3) 0.064(2) 0.054(2) -0.0006(19) -0.034(2) -0.003(2)
C5 0.0183(8) 0.0199(8) 0.0278(10) -0.0056(7) -0.0028(7) -0.0028(7)
C5S 0.075(2) 0.0428(16) 0.0367(14) 0.0054(14) -0.0043(16) -0.0169(17)
C6 0.0183(7) 0.0224(8) 0.0220(8) -0.0079(7) 0.0006(7) -0.0009(7)
C6S 0.0476(17) 0.0310(12) 0.0557(19) 0.0069(13) -0.0003(15) -0.0067(12)
C7 0.059(2) 0.0343(13) 0.0417(15) 0.0111(12) -0.0155(15) -0.0077(14)
C7S 0.0455(19) 0.074(3) 0.093(3) -0.018(3) 0.023(2) 0.0056(19)
C8 0.0307(11) 0.0350(11) 0.0184(9) -0.0006(8) 0.0005(8) -0.0080(9)
C8S 0.0371(17) 0.078(3) 0.081(3) -0.010(2) 0.0088(19) -0.0153(18)
C9 0.0371(13) 0.0612(19) 0.0230(10) -0.0053(11) 0.0097(10) -0.0098(13)
C9S 0.057(2) 0.0388(15) 0.0439(17) 0.0002(13) 0.0028(15) -0.0052(14)
C10 0.0257(11) 0.064(2) 0.0385(14) -0.0288(14) 0.0089(10) 0.0024(12)
C10S 0.0489(17) 0.0377(14) 0.0396(15) 0.0081(12) 0.0023(13) 0.0099(13)
C11 0.0167(8) 0.0263(10) 0.0442(13) -0.0122(9) 0.0008(8) 0.0007(7)
C11S 0.0470(17) 0.0494(17) 0.0456(17) 0.0004(15) 0.0017(15) -0.0036(14)
C12 0.0297(12) 0.0224(11) 0.080(2) -0.0012(13) -0.0080(14) 0.0030(9)
C12S 0.070(2) 0.0396(16) 0.069(2) -0.0154(17) 0.011(2) -0.0057(18)
C13 0.0289(12) 0.0536(17) 0.0423(14) 0.0198(13) -0.0164(11) -0.0096(12)
C14 0.0246(9) 0.0298(10) 0.0172(8) 0.0020(7) -0.0034(7) -0.0081(8)
C15 0.0517(15) 0.0401(13) 0.0173(9) -0.0084(9) 0.0052(9) -0.0118(12)
C16 0.0371(13) 0.0284(11) 0.0356(13) -0.0119(9) 0.0207(11) -0.0062(9)
C17 0.0190(8) 0.0180(8) 0.0311(10) -0.0033(7) 0.0075(7) -0.0016(6)
C18 0.0212(10) 0.0275(11) 0.0546(16) 0.0032(11) -0.0016(10) 0.0034(8)
C19 0.0153(7) 0.0213(8) 0.0180(7) 0.0002(7) -0.0002(6) -0.0007(7)
C20 0.0184(9) 0.0403(13) 0.0275(10) 0.0015(9) 0.0060(8) -0.0022(8)
C21 0.0211(8) 0.0190(7) 0.0175(7) -0.0001(6) 0.0037(7) -0.0037(7)
C22 0.0348(12) 0.0258(10) 0.0315(11) -0.0111(9) -0.0005(10) -0.0041(9)
O1 0.0143(5) 0.0209(6) 0.0185(6) 0.0028(5) 0.0004(5) -0.0003(5)
O2 0.0241(7) 0.0264(7) 0.0216(6) 0.0037(6) -0.0044(6) 0.0018(6)
O3 0.0187(6) 0.0199(6) 0.0189(6) -0.0028(5) -0.0011(5) -0.0021(5)
O4 0.0310(8) 0.0299(8) 0.0230(7) 0.0081(6) -0.0025(6) -0.0010(7)
P1 0.01355(18) 0.0183(2) 0.01595(19) -0.00367(16) 0.00187(16) -0.00097(16)
P2 0.01294(18) 0.01675(19) 0.01401(18) -0.00198(15) 0.00100(15) -0.00173(15)
Ni1 0.01229(8) 0.01554(9) 0.01417(9) -0.00123(8) 0.00083(8) -0.00149(8)
F1S 0.0624(16) 0.088(2) 0.101(2) 0.0104(18) 0.0069(16) 0.0107(16)
F2S 0.071(2) 0.177(5) 0.227(5) -0.095(4) 0.042(3) 0.029(3)

loop_
_atom_type_symbol
_atom_type_description
_atom_type_scat_dispersion_real
_atom_type_scat_dispersion_imag
_atom_type_scat_source
C C 0.0033 0.0016 'International Tables Vol C Tables 4.2.6.8 and 6.1.1.4'
H H 0.0000 0.0000 'International Tables Vol C Tables 4.2.6.8 and 6.1.1.4'
O O 0.0106 0.0060 'International Tables Vol C Tables 4.2.6.8 and 6.1.1.4'
P P 0.1023 0.0942 'International Tables Vol C Tables 4.2.6.8 and 6.1.1.4'
Ni Ni 0.3393 1.1124 'International Tables Vol C Tables 4.2.6.8 and 6.1.1.4'
F F 0.0171 0.0103 'International Tables Vol C Tables 4.2.6.8 and 6.1.1.4'

loop_
_geom_angle_atom_site_label_1
_geom_angle_atom_site_label_2
_geom_angle_atom_site_label_3
_geom_angle
C6 C1 C2 119.86(18)
C6 C1 P1 124.42(15)
C2 C1 P1 115.70(14)
C6S C1S C2S 117.3(3)
C1 C2 C3 120.30(17)
C1 C2 P2 115.50(14)
C3 C2 P2 124.19(14)
C3S C2S C1S 121.0(4)
C4 C3 C2 119.18(18)
C2S C3S C4S 120.2(4)
C3 C4 C5 120.63(18)
C5S C4S C3S 119.9(4)
C6 C5 C4 120.03(18)
C4S C5S C6S 117.6(4)
C5 C6 C1 119.97(19)
F1S C6S C1S 120.5(3)
F1S C6S C5S 115.5(4)
C1S C6S C5S 123.9(4)
F2S C7S C12S 118.8(5)
F2S C7S C8S 119.2(4)
C12S C7S C8S 122.0(4)
C9 C8 C7 116.6(3)
C9 C8 P1 104.18(19)
C7 C8 P1 114.0(2)
C7S C8S C9S 118.6(4)
C10 C9 C8 105.7(2)
C10S C9S C8S 120.2(3)
C9 C10 C11 108.8(2)
C11S C10S C9S 120.3(3)
C12 C11 C10 115.7(3)
C12 C11 P1 115.47(19)
C10 C11 P1 103.35(19)
C10S C11S C12S 121.1(4)
C7S C12S C11S 117.9(4)
C13 C14 C15 115.2(2)
C13 C14 P2 114.03(17)
C15 C14 P2 104.10(17)
C16 C15 C14 106.9(2)
C15 C16 C17 107.2(2)
C18 C17 C16 116.0(2)
C18 C17 P2 115.81(17)
C16 C17 P2 103.87(17)
O2 C19 O1 123.87(18)
O2 C19 C20 120.44(19)
O1 C19 C20 115.62(19)
O4 C21 O3 124.96(19)
O4 C21 C22 120.5(2)
O3 C21 C22 114.5(2)
C19 O1 Ni1 113.77(13)
C21 O3 Ni1 119.22(14)
C1 P1 C11 110.45(10)
C1 P1 C8 105.61(10)
C11 P1 C8 95.29(13)
C1 P1 Ni1 110.64(7)
C11 P1 Ni1 115.96(8)
C8 P1 Ni1 117.64(9)
C2 P2 C17 109.89(10)
C2 P2 C14 105.59(9)
C17 P2 C14 95.69(11)
C2 P2 Ni1 110.31(6)
C17 P2 Ni1 114.65(7)
C14 P2 Ni1 119.56(8)
O3 Ni1 O1 92.67(7)
O3 Ni1 P1 175.73(5)
O1 Ni1 P1 88.53(5)
O3 Ni1 P2 91.34(5)
O1 Ni1 P2 174.29(5)
P1 Ni1 P2 87.77(3)

loop_
_geom_bond_atom_site_label_1
_geom_bond_atom_site_label_2
_geom_bond_distance
C1 C6 1.397(3)
C1 C2 1.397(3)
C1 P1 1.808(2)
C1S C6S 1.361(5)
C1S C2S 1.381(5)
C2 C3 1.398(3)
C2 P2 1.8170(19)
C2S C3S 1.380(5)
C3 C4 1.390(3)
C3S C4S 1.386(7)
C4 C5 1.396(3)
C4S C5S 1.383(7)
C5 C6 1.384(3)
C5S C6S 1.387(5)
C6S F1S 1.322(5)
C7 C8 1.523(4)
C7S F2S 1.346(5)
C7S C12S 1.371(7)
C7S C8S 1.375(7)
C8 C9 1.516(4)
C8 P1 1.852(2)
C8S C9S 1.378(6)
C9 C10 1.505(5)
C9S C10S 1.366(5)
C10 C11 1.562(4)
C10S C11S 1.359(5)
C11 C12 1.510(4)
C11 P1 1.846(2)
C11S C12S 1.379(6)
C13 C14 1.507(4)
C14 C15 1.529(4)
C14 P2 1.848(2)
C15 C16 1.522(5)
C16 C17 1.543(3)
C17 C18 1.519(4)
C17 P2 1.846(2)
C19 O2 1.232(3)
C19 O1 1.290(2)
C19 C20 1.510(3)
C21 O4 1.233(3)
C21 O3 1.288(3)
C21 C22 1.514(3)
O1 Ni1 1.9207(15)
O3 Ni1 1.9172(15)
P1 Ni1 2.1354(7)
P2 Ni1 2.1397(7)

loop_
_geom_torsion_atom_site_label_1
_geom_torsion_atom_site_label_2
_geom_torsion_atom_site_label_3
_geom_torsion_atom_site_label_4
_geom_torsion
C6 C1 C2 C3 1.1(3)
P1 C1 C2 C3 -177.89(15)
C6 C1 C2 P2 -179.79(16)
P1 C1 C2 P2 1.2(2)
C6S C1S C2S C3S 1.7(6)
C1 C2 C3 C4 -0.2(3)
P2 C2 C3 C4 -179.20(16)
C1S C2S C3S C4S -2.0(7)
C2 C3 C4 C5 -1.4(3)
C2S C3S C4S C5S 0.0(7)
C3 C4 C5 C6 2.0(3)
C3S C4S C5S C6S 2.1(6)
C4 C5 C6 C1 -1.0(3)
C2 C1 C6 C5 -0.5(3)
P1 C1 C6 C5 178.39(17)
C2S C1S C6S F1S 178.7(3)
C2S C1S C6S C5S 0.5(5)
C4S C5S C6S F1S 179.3(3)
C4S C5S C6S C1S -2.4(5)
F2S C7S C8S C9S 179.5(5)
C12S C7S C8S C9S 0.5(8)
C7 C8 C9 C10 169.8(2)
P1 C8 C9 C10 43.3(2)
C7S C8S C9S C10S -1.3(7)
C8 C9 C10 C11 -51.4(3)
C8S C9S C10S C11S 1.6(6)
C9 C10 C11 C12 160.7(2)
C9 C10 C11 P1 33.4(3)
C9S C10S C11S C12S -1.1(6)
F2S C7S C12S C11S -179.0(5)
C8S C7S C12S C11S -0.1(8)
C10S C11S C12S C7S 0.4(7)
C13 C14 C15 C16 164.9(2)
P2 C14 C15 C16 39.3(2)
C14 C15 C16 C17 -51.6(3)
C15 C16 C17 C18 165.9(2)
C15 C16 C17 P2 37.6(2)
O2 C19 O1 Ni1 -1.3(3)
C20 C19 O1 Ni1 175.82(15)
O4 C21 O3 Ni1 8.3(3)
C22 C21 O3 Ni1 -172.37(15)
C6 C1 P1 C11 -51.8(2)
C2 C1 P1 C11 127.10(16)
C6 C1 P1 C8 50.1(2)
C2 C1 P1 C8 -130.98(16)
C6 C1 P1 Ni1 178.39(16)
C2 C1 P1 Ni1 -2.67(17)
C12 C11 P1 C1 -25.1(2)
C10 C11 P1 C1 102.34(19)
C12 C11 P1 C8 -133.9(2)
C10 C11 P1 C8 -6.50(19)
C12 C11 P1 Ni1 101.8(2)
C10 C11 P1 Ni1 -130.79(16)
C9 C8 P1 C1 -133.82(18)
C7 C8 P1 C1 98.0(2)
C9 C8 P1 C11 -20.8(2)
C7 C8 P1 C11 -149.0(2)
C9 C8 P1 Ni1 102.16(18)
C7 C8 P1 Ni1 -26.0(2)
C1 C2 P2 C17 128.09(15)
C3 C2 P2 C17 -52.84(19)
C1 C2 P2 C14 -129.77(15)
C3 C2 P2 C14 49.30(19)
C1 C2 P2 Ni1 0.73(16)
C3 C2 P2 Ni1 179.80(15)
C18 C17 P2 C2 -32.2(2)
C16 C17 P2 C2 96.23(16)
C18 C17 P2 C14 -141.05(18)
C16 C17 P2 C14 -12.63(16)
C18 C17 P2 Ni1 92.71(17)
C16 C17 P2 Ni1 -138.87(13)
C13 C14 P2 C2 106.2(2)
C15 C14 P2 C2 -127.45(16)
C13 C14 P2 C17 -141.3(2)
C15 C14 P2 C17 -14.95(18)
C13 C14 P2 Ni1 -18.8(2)
C15 C14 P2 Ni1 107.62(16)
